data_8105078
loop_
_publ_author_name
'Liu, Jie'
'Cheng, Ruo-Liu'
'Yu, Shu-Zhen'
'Zou, Ying'

_publ_section_title
;
 Crystal structure of (E)-N-[4-(1H)-imidazolyl
 phenyl]-(2-methylphenyl)methanimine, C17H15N3
;
_journal_issue 2
_journal_name_full 'Zeitschrift f\"ur Kristallographie - New Crystal Structures'
_journal_page_first 267
_journal_page_last 268
_journal_paper_doi 10.1515/ncrs-2019-0584
_journal_volume 235
_journal_year 2020
_chemical_formula_moiety 'C17 H15 N3'
_chemical_formula_sum 'C17 H15 N3'
_chemical_formula_weight 261.32
_space_group_crystal_system monoclinic
_space_group_IT_number 14
_space_group_name_Hall '-P 2yn'
_space_group_name_H-M_alt 'P 1 21/n 1'
_atom_sites_solution_hydrogens geom
_cell_angle_alpha 90
_cell_angle_beta 106.288(2)
_cell_angle_gamma 90
_cell_formula_units_Z 4
_cell_length_a 11.6325(11)
_cell_length_b 7.8196(7)
_cell_length_c 15.5644(15)
_cell_measurement_reflns_used 3125
_cell_measurement_temperature 296(2)
_cell_measurement_theta_max 27.39
_cell_measurement_theta_min 2.94
_cell_volume 1358.9(2)
_computing_cell_refinement 'Bruker SMART [1]'
_computing_data_collection 'Bruker SMART [1]'
_computing_data_reduction 'Bruker SAINT [1]'
_computing_molecular_graphics 'Olex2 [2]'
_computing_publication_material 'Olex2 [2]'
_computing_structure_refinement 'ShelXL [3]'
_computing_structure_solution 'Bruker SHELXTL [3]'
_diffrn_ambient_temperature 296.15
_diffrn_measured_fraction_theta_full 0.998
_diffrn_measured_fraction_theta_max 0.998
_diffrn_measurement_device_type 'Bruker Smart Apex-CCD'
_diffrn_measurement_method '\w scans'
_diffrn_radiation_type MoK\a
_diffrn_radiation_wavelength 0.71073
_diffrn_reflns_av_R_equivalents 0.0198
_diffrn_reflns_av_unetI/netI 0.0217
_diffrn_reflns_Laue_measured_fraction_full 0.998
_diffrn_reflns_Laue_measured_fraction_max 0.998
_diffrn_reflns_limit_h_max 13
_diffrn_reflns_limit_h_min -13
_diffrn_reflns_limit_k_max 9
_diffrn_reflns_limit_k_min -9
_diffrn_reflns_limit_l_max 16
_diffrn_reflns_limit_l_min -18
_diffrn_reflns_number 6669
_diffrn_reflns_point_group_measured_fraction_full 0.998
_diffrn_reflns_point_group_measured_fraction_max 0.998
_diffrn_reflns_theta_full 24.999
_diffrn_reflns_theta_max 24.999
_diffrn_reflns_theta_min 2.565
_exptl_absorpt_coefficient_mu 0.078
_exptl_absorpt_correction_type multi-scan
_exptl_absorpt_process_details sadabs
_exptl_crystal_colour colourless
_exptl_crystal_density_diffrn 1.277
_exptl_crystal_description block
_exptl_crystal_F_000 552
_exptl_crystal_size_max 0.3
_exptl_crystal_size_mid 0.2
_exptl_crystal_size_min 0.2
_exptl_transmission_factor_max 0.985
_exptl_transmission_factor_min 0.977
_refine_diff_density_max 0.181
_refine_diff_density_min -0.143
_refine_diff_density_rms 0.040
_refine_ls_extinction_coef 0.0077(13)
_refine_ls_extinction_expression Fc^*^=kFc[1+0.001xFc^2^\l^3^/sin(2\q)]^-1/4^
_refine_ls_extinction_method 'SHELXL-2018/3 (Sheldrick 2018)'
_refine_ls_goodness_of_fit_ref 1.047
_refine_ls_hydrogen_treatment constr
_refine_ls_matrix_type full
_refine_ls_number_parameters 183
_refine_ls_number_reflns 2387
_refine_ls_number_restraints 0
_refine_ls_restrained_S_all 1.047
_refine_ls_R_factor_all 0.0456
_refine_ls_R_factor_gt 0.0363
_refine_ls_shift/su_max 0.001
_refine_ls_shift/su_mean 0.000
_refine_ls_structure_factor_coef Fsqd
_refine_ls_weighting_details 'w=1/[\s^2^(Fo^2^)+(0.0459P)^2^+0.3298P] where P=(Fo^2^+2Fc^2^)/3'
_refine_ls_weighting_scheme calc
_refine_ls_wR_factor_gt 0.0894
_refine_ls_wR_factor_ref 0.0975
_reflns_Friedel_coverage 0.000
_reflns_Friedel_fraction_full .
_reflns_Friedel_fraction_max .
_reflns_number_gt 1968
_reflns_number_total 2387
_reflns_threshold_expression 'I > 2\s(I)'
_cod_data_source_file suppl_ncrs-2019-0584_suppl.cif
_cod_data_source_block 123
_cod_database_code 8105078
_shelx_space_group_comment
;
The symmetry employed for this shelxl refinement is uniquely defined
by the following loop, which should always be used as a source of
symmetry information in preference to the above space-group names.
They are only intended as comments.
;
_shelx_estimated_absorpt_t_max 0.985
_shelx_estimated_absorpt_t_min 0.977
_olex2_refinement_description
;
1. Fixed Uiso
 At 1.2 times of:
  All C(H) groups
 At 1.5 times of:
  All C(H,H,H) groups
2.a Aromatic/amide H refined with riding coordinates:
 C8(H8), C5(H5), C6(H6), C9(H9), C10(H10), C16(H16), C1(H1), C17(H17), C3(H3),
 C14(H14), C2(H2), C15(H15)
2.b Idealised Me refined as rotating group:
 C13(H13A,H13B,H13C)
;

loop_
_space_group_symop_operation_xyz
'x, y, z'
'-x+1/2, y+1/2, -z+1/2'
'-x, -y, -z'
'x-1/2, -y-1/2, z-1/2'

loop_
_atom_site_label
_atom_site_type_symbol
_atom_site_fract_x
_atom_site_fract_y
_atom_site_fract_z
_atom_site_U_iso_or_equiv
_atom_site_adp_type
_atom_site_occupancy
_atom_site_site_symmetry_order
_atom_site_calc_flag
_atom_site_refinement_flags_posn
_atom_site_refinement_flags_adp
_atom_site_refinement_flags_occupancy
_atom_site_disorder_assembly
_atom_site_disorder_group
C1 C -0.13913(12) 1.28275(19) 0.79809(9) 0.0384(4) Uani 1 1 d . . . . .
H1 H -0.177811 1.180245 0.777804 0.046 Uiso 1 1 calc R . . . .
C2 C -0.09822(14) 1.5472(2) 0.81653(11) 0.0493(4) Uani 1 1 d . . . . .
H2 H -0.104225 1.665477 0.810524 0.059 Uiso 1 1 calc R . . . .
C3 C -0.00469(13) 1.46391(19) 0.87217(10) 0.0450(4) Uani 1 1 d . . . . .
H3 H 0.063336 1.512530 0.910763 0.054 Uiso 1 1 calc R . . . .
C4 C 0.04341(11) 1.15272(16) 0.90036(9) 0.0293(3) Uani 1 1 d . . . . .
C5 C 0.11092(12) 1.16115(18) 0.98916(9) 0.0330(3) Uani 1 1 d . . . . .
H5 H 0.107952 1.258473 1.022821 0.040 Uiso 1 1 calc R . . . .
C6 C 0.18282(11) 1.02448(18) 1.02774(9) 0.0343(3) Uani 1 1 d . . . . .
H6 H 0.228249 1.030602 1.087251 0.041 Uiso 1 1 calc R . . . .
C7 C 0.18744(11) 0.87804(17) 0.97792(9) 0.0309(3) Uani 1 1 d . . . . .
C8 C 0.11752(12) 0.87102(17) 0.88939(9) 0.0334(3) Uani 1 1 d . . . . .
H8 H 0.118480 0.772747 0.855944 0.040 Uiso 1 1 calc R . . . .
C9 C 0.04690(12) 1.00715(17) 0.85045(9) 0.0325(3) Uani 1 1 d . . . . .
H9 H 0.001727 1.001373 0.790866 0.039 Uiso 1 1 calc R . . . .
C10 C 0.36448(12) 0.75367(19) 1.05933(9) 0.0374(4) Uani 1 1 d . . . . .
H10 H 0.392569 0.864889 1.071686 0.045 Uiso 1 1 calc R . . . .
C11 C 0.44638(12) 0.61137(18) 1.09508(9) 0.0346(3) Uani 1 1 d . . . . .
C12 C 0.57051(12) 0.6397(2) 1.12655(9) 0.0388(4) Uani 1 1 d . . . . .
C13 C 0.62447(15) 0.8161(2) 1.12955(13) 0.0593(5) Uani 1 1 d . . . . .
H13A H 0.710010 0.808487 1.152361 0.089 Uiso 1 1 calc GR . . . .
H13B H 0.593852 0.888382 1.167886 0.089 Uiso 1 1 calc GR . . . .
H13C H 0.603829 0.863533 1.070289 0.089 Uiso 1 1 calc GR . . . .
C14 C 0.64442(13) 0.4989(2) 1.15422(10) 0.0465(4) Uani 1 1 d . . . . .
H14 H 0.726794 0.515302 1.174712 0.056 Uiso 1 1 calc R . . . .
C15 C 0.59926(15) 0.3357(2) 1.15218(10) 0.0493(4) Uani 1 1 d . . . . .
H15 H 0.650961 0.243722 1.170852 0.059 Uiso 1 1 calc R . . . .
C16 C 0.47750(15) 0.3086(2) 1.12249(10) 0.0477(4) Uani 1 1 d . . . . .
H16 H 0.446487 0.198868 1.121909 0.057 Uiso 1 1 calc R . . . .
C17 C 0.40200(13) 0.44575(19) 1.09363(10) 0.0418(4) Uani 1 1 d . . . . .
H17 H 0.319882 0.427227 1.072803 0.050 Uiso 1 1 calc R . . . .
N1 N -0.03077(9) 1.29295(14) 0.86002(7) 0.0322(3) Uani 1 1 d . . . . .
N2 N -0.18314(11) 1.43363(16) 0.77008(8) 0.0452(3) Uani 1 1 d . . . . .
N3 N 0.25739(10) 0.73184(15) 1.01247(8) 0.0371(3) Uani 1 1 d . . . . .

loop_
_atom_site_aniso_label
_atom_site_aniso_U_11
_atom_site_aniso_U_22
_atom_site_aniso_U_33
_atom_site_aniso_U_23
_atom_site_aniso_U_13
_atom_site_aniso_U_12
N3 0.0327(6) 0.0364(7) 0.0393(7) 0.0045(5) 0.0050(5) 0.0040(5)
N1 0.0288(6) 0.0281(6) 0.0354(6) 0.0000(5) 0.0020(5) 0.0002(5)
C4 0.0241(6) 0.0281(7) 0.0344(7) 0.0028(6) 0.0061(6) -0.0010(5)
C8 0.0331(7) 0.0300(7) 0.0361(8) -0.0035(6) 0.0082(6) -0.0014(6)
C7 0.0261(7) 0.0306(7) 0.0354(7) 0.0043(6) 0.0075(6) -0.0004(5)
C5 0.0309(7) 0.0322(8) 0.0340(7) -0.0051(6) 0.0058(6) -0.0006(6)
C6 0.0294(7) 0.0395(8) 0.0304(7) 0.0008(6) 0.0026(6) -0.0004(6)
C9 0.0321(7) 0.0339(8) 0.0287(7) 0.0002(6) 0.0039(6) -0.0011(6)
C10 0.0343(8) 0.0352(8) 0.0398(8) 0.0036(6) 0.0057(6) 0.0007(6)
N2 0.0413(7) 0.0380(7) 0.0467(7) 0.0002(6) -0.0032(6) 0.0069(6)
C16 0.0562(10) 0.0372(9) 0.0470(9) 0.0016(7) 0.0100(8) 0.0052(7)
C11 0.0332(7) 0.0380(8) 0.0306(7) 0.0023(6) 0.0056(6) 0.0037(6)
C1 0.0322(8) 0.0350(8) 0.0409(8) -0.0023(6) -0.0015(6) 0.0002(6)
C12 0.0342(8) 0.0473(9) 0.0328(8) 0.0039(6) 0.0061(6) 0.0022(6)
C17 0.0372(8) 0.0406(9) 0.0432(8) 0.0012(7) 0.0042(6) 0.0006(7)
C3 0.0423(8) 0.0303(8) 0.0515(9) -0.0032(7) -0.0045(7) -0.0029(6)
C14 0.0337(8) 0.0614(11) 0.0418(9) 0.0049(7) 0.0067(7) 0.0114(7)
C2 0.0508(9) 0.0306(8) 0.0553(10) 0.0008(7) -0.0037(8) 0.0034(7)
C15 0.0520(10) 0.0501(10) 0.0447(9) 0.0057(7) 0.0116(7) 0.0219(8)
C13 0.0394(9) 0.0613(11) 0.0698(12) 0.0075(9) 0.0030(8) -0.0101(8)

loop_
_atom_type_symbol
_atom_type_description
_atom_type_scat_dispersion_real
_atom_type_scat_dispersion_imag
_atom_type_scat_source
C C 0.0033 0.0016 'International Tables Vol C Tables 4.2.6.8 and 6.1.1.4'
H H 0.0000 0.0000 'International Tables Vol C Tables 4.2.6.8 and 6.1.1.4'
N N 0.0061 0.0033 'International Tables Vol C Tables 4.2.6.8 and 6.1.1.4'

loop_
_geom_angle_atom_site_label_1
_geom_angle_atom_site_label_2
_geom_angle_atom_site_label_3
_geom_angle
_geom_angle_site_symmetry_1
_geom_angle_site_symmetry_3
C10 N3 C7 118.47(12) . .
C1 N1 C4 126.42(12) . .
C1 N1 C3 106.29(11) . .
C3 N1 C4 127.21(11) . .
C5 C4 N1 120.37(12) . .
C9 C4 N1 119.59(11) . .
C9 C4 C5 120.04(12) . .
C7 C8 H8 119.5 . .
C9 C8 H8 119.5 . .
C9 C8 C7 121.09(13) . .
C8 C7 N3 117.23(12) . .
C8 C7 C6 118.75(12) . .
C6 C7 N3 124.00(12) . .
C4 C5 H5 120.0 . .
C6 C5 C4 119.97(13) . .
C6 C5 H5 120.0 . .
C7 C6 H6 119.8 . .
C5 C6 C7 120.38(12) . .
C5 C6 H6 119.8 . .
C4 C9 H9 120.1 . .
C8 C9 C4 119.75(12) . .
C8 C9 H9 120.1 . .
N3 C10 H10 118.5 . .
N3 C10 C11 123.01(13) . .
C11 C10 H10 118.5 . .
C1 N2 C2 104.53(12) . .
C17 C16 H16 120.3 . .
C15 C16 H16 120.3 . .
C15 C16 C17 119.40(15) . .
C12 C11 C10 120.40(13) . .
C17 C11 C10 120.03(13) . .
C17 C11 C12 119.48(13) . .
N1 C1 H1 123.8 . .
N2 C1 N1 112.42(13) . .
N2 C1 H1 123.8 . .
C11 C12 C13 122.13(13) . .
C14 C12 C11 117.96(14) . .
C14 C12 C13 119.91(14) . .
C16 C17 C11 121.25(14) . .
C16 C17 H17 119.4 . .
C11 C17 H17 119.4 . .
N1 C3 H3 127.0 . .
C2 C3 N1 105.90(13) . .
C2 C3 H3 127.0 . .
C12 C14 H14 119.0 . .
C15 C14 C12 121.91(14) . .
C15 C14 H14 119.0 . .
N2 C2 H2 124.6 . .
C3 C2 N2 110.86(13) . .
C3 C2 H2 124.6 . .
C16 C15 H15 120.0 . .
C14 C15 C16 119.98(14) . .
C14 C15 H15 120.0 . .
C12 C13 H13A 109.5 . .
C12 C13 H13B 109.5 . .
C12 C13 H13C 109.5 . .
H13A C13 H13B 109.5 . .
H13A C13 H13C 109.5 . .
H13B C13 H13C 109.5 . .

loop_
_geom_bond_atom_site_label_1
_geom_bond_atom_site_label_2
_geom_bond_distance
_geom_bond_site_symmetry_2
N3 C7 1.4188(17) .
N3 C10 1.2661(18) .
N1 C4 1.4273(16) .
N1 C1 1.3575(17) .
N1 C3 1.3721(18) .
C4 C5 1.3866(18) .
C4 C9 1.3852(18) .
C8 H8 0.9300 .
C8 C7 1.3908(19) .
C8 C9 1.3769(18) .
C7 C6 1.3924(19) .
C5 H5 0.9300 .
C5 C6 1.3858(19) .
C6 H6 0.9300 .
C9 H9 0.9300 .
C10 H10 0.9300 .
C10 C11 1.4690(19) .
N2 C1 1.3111(18) .
N2 C2 1.374(2) .
C16 H16 0.9300 .
C16 C17 1.379(2) .
C16 C15 1.377(2) .
C11 C12 1.406(2) .
C11 C17 1.392(2) .
C1 H1 0.9300 .
C12 C14 1.389(2) .
C12 C13 1.511(2) .
C17 H17 0.9300 .
C3 H3 0.9300 .
C3 C2 1.353(2) .
C14 H14 0.9300 .
C14 C15 1.377(2) .
C2 H2 0.9300 .
C15 H15 0.9300 .
C13 H13A 0.9600 .
C13 H13B 0.9600 .
C13 H13C 0.9600 .

loop_
_geom_torsion_atom_site_label_1
_geom_torsion_atom_site_label_2
_geom_torsion_atom_site_label_3
_geom_torsion_atom_site_label_4
_geom_torsion
_geom_torsion_site_symmetry_1
_geom_torsion_site_symmetry_2
_geom_torsion_site_symmetry_3
_geom_torsion_site_symmetry_4
N3 C7 C6 C5 -179.20(12) . . . .
N3 C10 C11 C12 163.77(14) . . . .
N3 C10 C11 C17 -12.8(2) . . . .
N1 C4 C5 C6 -179.91(12) . . . .
N1 C4 C9 C8 -179.41(12) . . . .
N1 C3 C2 N2 0.50(19) . . . .
C4 N1 C1 N2 -176.71(12) . . . .
C4 N1 C3 C2 176.47(13) . . . .
C4 C5 C6 C7 -0.2(2) . . . .
C8 C7 C6 C5 -0.8(2) . . . .
C7 N3 C10 C11 -177.25(12) . . . .
C7 C8 C9 C4 -1.2(2) . . . .
C5 C4 C9 C8 0.06(19) . . . .
C9 C4 C5 C6 0.6(2) . . . .
C9 C8 C7 N3 -179.99(12) . . . .
C9 C8 C7 C6 1.5(2) . . . .
C10 N3 C7 C8 136.33(14) . . . .
C10 N3 C7 C6 -45.27(19) . . . .
C10 C11 C12 C14 -175.90(13) . . . .
C10 C11 C12 C13 3.1(2) . . . .
C10 C11 C17 C16 176.64(14) . . . .
C11 C12 C14 C15 -0.6(2) . . . .
C1 N1 C4 C5 -144.32(14) . . . .
C1 N1 C4 C9 35.2(2) . . . .
C1 N1 C3 C2 -0.43(18) . . . .
C1 N2 C2 C3 -0.37(19) . . . .
C12 C11 C17 C16 0.0(2) . . . .
C12 C14 C15 C16 -0.3(2) . . . .
C17 C16 C15 C14 1.1(2) . . . .
C17 C11 C12 C14 0.7(2) . . . .
C17 C11 C12 C13 179.76(15) . . . .
C3 N1 C4 C5 39.4(2) . . . .
C3 N1 C4 C9 -141.14(15) . . . .
C3 N1 C1 N2 0.22(18) . . . .
C2 N2 C1 N1 0.08(18) . . . .
C15 C16 C17 C11 -0.9(2) . . . .
C13 C12 C14 C15 -179.63(15) . . . .
